data_2217809
loop_
_publ_author_name
'Mahdavi, Hossein'
'Amani, Javad'
'Attar Gharamaleki, Jafar'

_publ_section_title
;
 (3-Aminophenyl)diphenylphosphine oxide--2-propanol (1/1)
;
_journal_coeditor_code OM2214
_journal_issue 3
_journal_name_full 'Acta Crystallographica Section E'
_journal_page_first o614
_journal_page_last o615
_journal_paper_doi 10.1107/S1600536808004674
_journal_volume 64
_journal_year 2008
_chemical_formula_iupac 'C18 H16 N O P, C3 H8 O'
_chemical_formula_moiety 'C18 H16 N O P, C3 H8 O'
_chemical_formula_sum 'C21 H24 N O2 P'
_chemical_formula_weight 353.38
_chemical_name_systematic
;
(3-Aminophenyl)diphenylphosphine oxide--2-propanol (1/1)
;
_space_group_IT_number 2
_symmetry_cell_setting triclinic
_symmetry_space_group_name_Hall '-P 1'
_symmetry_space_group_name_H-M 'P -1'
_atom_sites_solution_hydrogens mixed
_atom_sites_solution_primary direct
_atom_sites_solution_secondary difmap
_audit_creation_method SHELXL-97
_cell_angle_alpha 78.717(3)
_cell_angle_beta 79.169(3)
_cell_angle_gamma 86.216(2)
_cell_formula_units_Z 4
_cell_length_a 9.0077(9)
_cell_length_b 11.7682(12)
_cell_length_c 18.7580(18)
_cell_measurement_reflns_used 342
_cell_measurement_temperature 120(2)
_cell_measurement_theta_max 21.49
_cell_measurement_theta_min 2.63
_cell_volume 1914.4(3)
_computing_cell_refinement 'SAINT-Plus (Bruker, 2007)'
_computing_data_collection 'SMART (Bruker, 2007)'
_computing_data_reduction 'SAINT-Plus (Bruker, 2007)'
_computing_molecular_graphics 'SHELXTL (Sheldrick, 2008)'
_computing_publication_material 'SHELXTL (Sheldrick, 2008)'
_computing_structure_refinement 'SHELXTL (Sheldrick, 2008)'
_computing_structure_solution 'SHELXTL (Sheldrick, 2008)'
_diffrn_ambient_temperature 120(2)
_diffrn_measured_fraction_theta_full 0.984
_diffrn_measured_fraction_theta_max 0.984
_diffrn_measurement_device_type 'Bruker SMART 1000 CCD area-detector'
_diffrn_measurement_method '\f and \w'
_diffrn_radiation_monochromator graphite
_diffrn_radiation_source 'fine-focus sealed tube'
_diffrn_radiation_type MoK\a
_diffrn_radiation_wavelength 0.71073
_diffrn_reflns_av_R_equivalents 0.0222
_diffrn_reflns_av_sigmaI/netI 0.0370
_diffrn_reflns_limit_h_max 11
_diffrn_reflns_limit_h_min -11
_diffrn_reflns_limit_k_max 15
_diffrn_reflns_limit_k_min -15
_diffrn_reflns_limit_l_max 24
_diffrn_reflns_limit_l_min -24
_diffrn_reflns_number 18065
_diffrn_reflns_theta_full 28.00
_diffrn_reflns_theta_max 28.00
_diffrn_reflns_theta_min 1.77
_exptl_absorpt_coefficient_mu 0.157
_exptl_absorpt_correction_type none
_exptl_crystal_colour colourless
_exptl_crystal_density_diffrn 1.226
_exptl_crystal_density_method 'not measured'
_exptl_crystal_description prism
_exptl_crystal_F_000 752
_exptl_crystal_size_max 0.35
_exptl_crystal_size_mid 0.18
_exptl_crystal_size_min 0.12
_refine_diff_density_max 1.045
_refine_diff_density_min -0.711
_refine_ls_extinction_method none
_refine_ls_goodness_of_fit_ref 1.029
_refine_ls_hydrogen_treatment constr
_refine_ls_matrix_type full
_refine_ls_number_parameters 447
_refine_ls_number_reflns 9090
_refine_ls_number_restraints 1
_refine_ls_restrained_S_all 1.030
_refine_ls_R_factor_all 0.0798
_refine_ls_R_factor_gt 0.0613
_refine_ls_shift/su_max 0.000
_refine_ls_shift/su_mean 0.000
_refine_ls_structure_factor_coef Fsqd
_refine_ls_weighting_details 'calc w=1/[\s^2^(Fo^2^)+(0.01P)^2^+2.8P] where P=(Fo^2^+2Fc^2^)/3'
_refine_ls_weighting_scheme calc
_refine_ls_wR_factor_gt 0.1139
_refine_ls_wR_factor_ref 0.1211
_reflns_number_gt 6687
_reflns_number_total 9090
_reflns_threshold_expression I>2\s(I)
_cod_data_source_file om2214.cif
_cod_data_source_block I
_cod_database_code 2217809
_cod_database_fobs_code 2217809

loop_
_symmetry_equiv_pos_as_xyz
'x, y, z'
'-x, -y, -z'

loop_
_atom_site_type_symbol
_atom_site_label
_atom_site_fract_x
_atom_site_fract_y
_atom_site_fract_z
_atom_site_U_iso_or_equiv
_atom_site_adp_type
_atom_site_calc_flag
_atom_site_refinement_flags
_atom_site_occupancy
_atom_site_disorder_assembly
_atom_site_disorder_group
P P1 0.83874(6) 0.74162(5) 0.00875(3) 0.02776(13) Uani d . 1 . .
O O1 0.75714(18) 0.63150(13) 0.01769(9) 0.0338(4) Uani d . 1 . .
C C1 0.9933(2) 0.72363(19) 0.05909(11) 0.0268(4) Uani d . 1 . .
C C2 1.0938(2) 0.62999(19) 0.05107(13) 0.0311(5) Uani d . 1 . .
H H2 1.0794 0.5789 0.0197 0.037 Uiso calc R 1 . .
C C3 1.2161(3) 0.6102(2) 0.08876(13) 0.0332(5) Uani d . 1 . .
C C4 1.2350(2) 0.6879(2) 0.13397(12) 0.0316(5) Uani d . 1 . .
H H4 1.3176 0.6765 0.1598 0.038 Uiso calc R 1 . .
C C5 1.1353(3) 0.7807(2) 0.14148(12) 0.0317(5) Uani d . 1 . .
H H5 1.1505 0.8326 0.1722 0.038 Uiso calc R 1 . .
C C6 1.0130(2) 0.7994(2) 0.10472(12) 0.0299(5) Uani d . 1 . .
H H6A 0.9440 0.8629 0.1107 0.036 Uiso calc R 1 . .
C C7 0.9171(3) 0.7982(2) -0.08617(12) 0.0310(5) Uani d . 1 . .
C C8 0.8423(3) 0.7795(2) -0.14142(14) 0.0387(6) Uani d . 1 . .
H H8 0.7554 0.7332 -0.1291 0.046 Uiso calc R 1 . .
C C9 0.8958(3) 0.8290(3) -0.21449(14) 0.0490(7) Uani d . 1 . .
H H9 0.8453 0.8160 -0.2522 0.059 Uiso calc R 1 . .
C C10 1.0219(3) 0.8972(2) -0.23305(14) 0.0472(7) Uani d . 1 . .
H H10 1.0568 0.9314 -0.2832 0.057 Uiso calc R 1 . .
C C11 1.0970(3) 0.9154(2) -0.17873(14) 0.0433(6) Uani d . 1 . .
H H11 1.1840 0.9615 -0.1913 0.052 Uiso calc R 1 . .
C C12 1.0443(3) 0.8656(2) -0.10521(13) 0.0357(5) Uani d . 1 . .
H H12 1.0960 0.8780 -0.0678 0.043 Uiso calc R 1 . .
C C13 0.7173(2) 0.85576(19) 0.04114(12) 0.0290(5) Uani d . 1 . .
C C14 0.6066(2) 0.8261(2) 0.10429(13) 0.0329(5) Uani d . 1 . .
H H14 0.5939 0.7471 0.1274 0.039 Uiso calc R 1 . .
C C15 0.5157(3) 0.9118(2) 0.13308(14) 0.0384(6) Uani d . 1 . .
H H15 0.4412 0.8915 0.1762 0.046 Uiso calc R 1 . .
C C16 0.5328(3) 1.0276(2) 0.09912(14) 0.0390(6) Uani d . 1 . .
H H16 0.4704 1.0861 0.1192 0.047 Uiso calc R 1 . .
C C17 0.6404(3) 1.0575(2) 0.03624(14) 0.0368(5) Uani d . 1 . .
H H17 0.6512 1.1364 0.0127 0.044 Uiso calc R 1 . .
C C18 0.7329(3) 0.9719(2) 0.00737(13) 0.0322(5) Uani d . 1 . .
H H18 0.8073 0.9928 -0.0357 0.039 Uiso calc R 1 . .
N N1 1.3129(3) 0.5171(2) 0.08285(14) 0.0525(6) Uani d . 1 . .
H H1A 1.2991 0.4680 0.0550 0.063 Uiso calc R 1 . .
H H1B 1.3891 0.5060 0.1069 0.063 Uiso calc R 1 . .
P P1' 0.37636(6) 0.24882(5) 0.48023(3) 0.02777(13) Uani d . 1 . .
O O1' 0.31222(17) 0.13607(13) 0.47740(8) 0.0318(3) Uani d . 1 . .
C C1' 0.5759(2) 0.2540(2) 0.44592(12) 0.0307(2) Uani d . 1 . .
C C2' 0.6575(2) 0.1492(2) 0.45007(12) 0.0307(2) Uani d . 1 A .
H H2' 0.6065 0.0786 0.4691 0.037 Uiso calc R 1 . .
C C3' 0.8148(2) 0.1471(2) 0.42637(12) 0.0307(2) Uani d . 1 . .
H H3' 0.9012 0.0947 0.4246 0.037 Uiso d PR 0.25 A .
C C4' 0.8873(3) 0.2528(2) 0.39855(14) 0.0381(5) Uani d . 1 A .
H H4' 0.9939 0.2531 0.3829 0.046 Uiso calc R 1 . .
C C5' 0.8047(3) 0.3564(2) 0.39383(14) 0.0407(6) Uani d . 1 . .
H H5' 0.8551 0.4272 0.3742 0.049 Uiso calc R 1 A .
C C6' 0.6485(3) 0.3584(2) 0.41752(14) 0.0374(5) Uani d . 1 A .
H H6' 0.5924 0.4299 0.4144 0.045 Uiso calc R 1 . .
C C7' 0.2912(2) 0.36956(19) 0.42528(13) 0.0310(5) Uani d . 1 . .
C C8' 0.2197(3) 0.4637(2) 0.45372(14) 0.0374(5) Uani d . 1 . .
H H8' 0.2167 0.4674 0.5041 0.045 Uiso calc R 1 . .
C C9' 0.1527(3) 0.5523(2) 0.40871(16) 0.0468(7) Uani d . 1 . .
H H9' 0.1043 0.6166 0.4283 0.056 Uiso calc R 1 . .
C C10' 0.1562(3) 0.5472(2) 0.33547(16) 0.0492(7) Uani d . 1 . .
H H10' 0.1100 0.6079 0.3050 0.059 Uiso calc R 1 . .
C C11' 0.2270(3) 0.4538(2) 0.30614(15) 0.0486(7) Uani d . 1 . .
H H11' 0.2297 0.4507 0.2557 0.058 Uiso calc R 1 . .
C C12' 0.2938(3) 0.3649(2) 0.35120(14) 0.0406(6) Uani d . 1 . .
H H12' 0.3416 0.3006 0.3315 0.049 Uiso calc R 1 . .
C C13' 0.3417(3) 0.27312(19) 0.57398(12) 0.0305(5) Uani d . 1 . .
C C14' 0.2074(3) 0.2318(2) 0.61931(14) 0.0404(6) Uani d . 1 . .
H H14' 0.1383 0.1936 0.6001 0.048 Uiso calc R 1 . .
C C15' 0.1748(3) 0.2464(2) 0.69210(14) 0.0474(7) Uani d . 1 . .
H H15' 0.0835 0.2178 0.7227 0.057 Uiso calc R 1 . .
C C16' 0.2733(3) 0.3018(2) 0.72049(14) 0.0486(7) Uani d . 1 B .
H H16' 0.2494 0.3126 0.7703 0.058 Uiso calc R 1 . .
C C17' 0.4081(3) 0.3420(2) 0.67617(15) 0.0449(6) Uani d D 1 . .
H H17' 0.4715 0.3904 0.6925 0.054 Uiso d PR 0.75 B .
C C18' 0.4429(3) 0.3276(2) 0.60274(14) 0.0367(5) Uani d . 1 B .
H H18' 0.5353 0.3548 0.5726 0.044 Uiso calc R 1 . .
O O1S 0.2229(2) 0.05513(18) 0.36881(11) 0.0506(5) Uani d . 1 . .
H H1S 0.2515 0.0802 0.4028 0.076 Uiso calc R 1 . .
O O2S 0.5924(2) 0.52560(15) 0.15145(11) 0.0453(4) Uani d . 1 . .
H H2S 0.6522 0.5489 0.1119 0.068 Uiso calc R 1 . .
C C1S 0.2430(3) -0.1203(3) 0.3254(2) 0.0687(10) Uani d . 1 . .
H H1SA 0.1520 -0.1437 0.3618 0.103 Uiso calc R 1 . .
H H1SB 0.3090 -0.1886 0.3191 0.103 Uiso calc R 1 . .
H H1SC 0.2141 -0.0846 0.2780 0.103 Uiso calc R 1 . .
C C2S 0.3203(3) -0.0401(3) 0.3501(2) 0.0767(12) Uani d . 1 . .
H H2SA 0.3334 -0.0835 0.4001 0.092 Uiso calc R 1 . .
C C3S 0.4742(3) -0.0061(3) 0.31770(17) 0.0527(7) Uani d . 1 . .
H H3SA 0.5162 0.0297 0.3522 0.079 Uiso calc R 1 . .
H H3SB 0.4739 0.0496 0.2715 0.079 Uiso calc R 1 . .
H H3SC 0.5361 -0.0747 0.3076 0.079 Uiso calc R 1 . .
C C4S 0.8208(3) 0.4225(2) 0.18314(17) 0.0494(7) Uani d . 1 . .
H H4SA 0.8470 0.4880 0.2031 0.074 Uiso calc R 1 . .
H H4SB 0.8686 0.4307 0.1310 0.074 Uiso calc R 1 . .
H H4SC 0.8570 0.3500 0.2110 0.074 Uiso calc R 1 . .
C C5S 0.6520(4) 0.4207(3) 0.1897(2) 0.0605(8) Uani d . 1 . .
H H5S 0.6096 0.4179 0.2433 0.073 Uiso calc R 1 . .
C C6S 0.5949(4) 0.3199(3) 0.1707(3) 0.0936(15) Uani d . 1 . .
H H6SA 0.4842 0.3255 0.1783 0.140 Uiso calc R 1 . .
H H6SB 0.6269 0.2494 0.2022 0.140 Uiso calc R 1 . .
H H6SC 0.6351 0.3168 0.1188 0.140 Uiso calc R 1 . .
N N1A 0.8929(3) 0.0434(2) 0.42844(13) 0.0307(2) Uani d P 0.75 A 1
H H1'A 0.8445 -0.0218 0.4446 0.037 Uiso calc PR 0.75 A 1
H H1'B 0.9915 0.0418 0.4136 0.037 Uiso calc PR 0.75 A 1
N N1B 0.4942(9) 0.3810(8) 0.7160(4) 0.044(2) Uani d PD 0.25 B 2
H H1'C 0.4622 0.3787 0.7635 0.052 Uiso calc PR 0.25 B 2
H H1'D 0.5832 0.4091 0.6947 0.052 Uiso calc PR 0.25 B 2

loop_
_atom_site_aniso_label
_atom_site_aniso_U_11
_atom_site_aniso_U_22
_atom_site_aniso_U_33
_atom_site_aniso_U_12
_atom_site_aniso_U_13
_atom_site_aniso_U_23
P1 0.0276(3) 0.0284(3) 0.0296(3) 0.0010(2) -0.0083(2) -0.0085(2)
O1 0.0331(8) 0.0300(8) 0.0415(9) -0.0020(7) -0.0116(7) -0.0097(7)
C1 0.0269(10) 0.0272(11) 0.0258(10) -0.0008(8) -0.0060(8) -0.0030(8)
C2 0.0322(11) 0.0272(11) 0.0374(12) 0.0011(9) -0.0114(9) -0.0100(9)
C3 0.0311(11) 0.0279(12) 0.0422(13) 0.0018(9) -0.0120(10) -0.0062(10)
C4 0.0292(11) 0.0354(12) 0.0315(11) -0.0037(9) -0.0105(9) -0.0041(9)
C5 0.0341(12) 0.0340(12) 0.0293(11) -0.0041(10) -0.0065(9) -0.0097(9)
C6 0.0302(11) 0.0311(12) 0.0291(11) 0.0000(9) -0.0041(9) -0.0084(9)
C7 0.0328(11) 0.0310(12) 0.0309(11) 0.0079(9) -0.0086(9) -0.0099(9)
C8 0.0401(13) 0.0415(14) 0.0396(13) 0.0093(11) -0.0164(11) -0.0142(11)
C9 0.0644(18) 0.0542(17) 0.0334(13) 0.0206(14) -0.0211(13) -0.0157(12)
C10 0.0640(18) 0.0429(15) 0.0291(12) 0.0165(13) -0.0030(12) -0.0046(11)
C11 0.0476(15) 0.0393(14) 0.0380(14) 0.0065(12) 0.0003(11) -0.0055(11)
C12 0.0382(13) 0.0373(13) 0.0325(12) 0.0037(10) -0.0078(10) -0.0087(10)
C13 0.0273(10) 0.0296(12) 0.0328(11) 0.0022(9) -0.0114(9) -0.0079(9)
C14 0.0309(11) 0.0337(12) 0.0353(12) -0.0005(9) -0.0086(9) -0.0072(10)
C15 0.0321(12) 0.0447(15) 0.0390(13) 0.0023(10) -0.0031(10) -0.0136(11)
C16 0.0345(12) 0.0390(14) 0.0502(15) 0.0085(10) -0.0129(11) -0.0222(12)
C17 0.0375(13) 0.0304(12) 0.0465(14) 0.0040(10) -0.0160(11) -0.0104(11)
C18 0.0300(11) 0.0305(12) 0.0374(12) 0.0010(9) -0.0092(9) -0.0068(10)
N1 0.0472(13) 0.0432(13) 0.0825(18) 0.0155(10) -0.0363(13) -0.0306(13)
P1' 0.0287(3) 0.0265(3) 0.0286(3) 0.0001(2) -0.0047(2) -0.0071(2)
O1' 0.0349(8) 0.0286(8) 0.0329(8) -0.0038(7) -0.0064(7) -0.0067(7)
C1' 0.0288(6) 0.0307(6) 0.0318(6) 0.0006(5) -0.0029(5) -0.0064(5)
C2' 0.0288(6) 0.0307(6) 0.0318(6) 0.0006(5) -0.0029(5) -0.0064(5)
C3' 0.0288(6) 0.0307(6) 0.0318(6) 0.0006(5) -0.0029(5) -0.0064(5)
C4' 0.0298(12) 0.0423(14) 0.0415(13) -0.0042(10) 0.0001(10) -0.0116(11)
C5' 0.0399(13) 0.0350(13) 0.0456(14) -0.0105(11) 0.0013(11) -0.0090(11)
C6' 0.0379(13) 0.0288(12) 0.0443(14) -0.0012(10) -0.0030(11) -0.0080(10)
C7' 0.0291(11) 0.0274(11) 0.0350(12) -0.0026(9) -0.0048(9) -0.0029(9)
C8' 0.0348(12) 0.0351(13) 0.0395(13) 0.0018(10) -0.0010(10) -0.0065(10)
C9' 0.0410(14) 0.0365(14) 0.0558(17) 0.0088(11) -0.0005(12) -0.0023(12)
C10' 0.0429(15) 0.0443(16) 0.0531(17) 0.0045(12) -0.0103(12) 0.0082(13)
C11' 0.0579(17) 0.0479(16) 0.0384(14) -0.0005(13) -0.0147(12) 0.0015(12)
C12' 0.0488(15) 0.0361(14) 0.0373(13) 0.0011(11) -0.0111(11) -0.0054(11)
C13' 0.0349(12) 0.0289(12) 0.0293(11) 0.0061(9) -0.0090(9) -0.0081(9)
C14' 0.0374(13) 0.0453(15) 0.0367(13) 0.0040(11) -0.0034(10) -0.0087(11)
C15' 0.0502(16) 0.0523(17) 0.0340(13) 0.0109(13) 0.0009(12) -0.0068(12)
C16' 0.0722(19) 0.0440(15) 0.0290(12) 0.0232(14) -0.0110(13) -0.0116(11)
C17' 0.0669(18) 0.0321(13) 0.0432(14) 0.0129(12) -0.0266(13) -0.0144(11)
C18' 0.0430(13) 0.0297(12) 0.0397(13) 0.0035(10) -0.0131(11) -0.0082(10)
O1S 0.0404(10) 0.0664(13) 0.0573(12) 0.0169(9) -0.0174(9) -0.0394(10)
O2S 0.0388(10) 0.0368(10) 0.0562(11) 0.0010(8) -0.0118(8) 0.0042(8)
C1S 0.0431(16) 0.0442(17) 0.119(3) -0.0012(13) -0.0005(18) -0.0284(19)
C2S 0.0361(15) 0.078(2) 0.133(3) 0.0082(15) -0.0062(18) -0.074(2)
C3S 0.0418(15) 0.0530(17) 0.0663(19) -0.0015(13) -0.0002(13) -0.0269(15)
C4S 0.0445(15) 0.0444(16) 0.0588(18) 0.0089(12) -0.0130(13) -0.0085(13)
C5S 0.0520(17) 0.0431(17) 0.084(2) -0.0022(14) -0.0248(16) 0.0059(16)
C6S 0.059(2) 0.0368(18) 0.188(5) 0.0037(16) -0.039(3) -0.014(2)
N1A 0.0288(6) 0.0307(6) 0.0318(6) 0.0006(5) -0.0029(5) -0.0064(5)
N1B 0.039(5) 0.056(6) 0.037(5) -0.011(4) -0.008(4) -0.006(4)

loop_
_atom_type_symbol
_atom_type_description
_atom_type_scat_dispersion_real
_atom_type_scat_dispersion_imag
_atom_type_scat_source
C C 0.0033 0.0016 'International Tables Vol C Tables 4.2.6.8 and 6.1.1.4'
H H 0.0000 0.0000 'International Tables Vol C Tables 4.2.6.8 and 6.1.1.4'
N N 0.0061 0.0033 'International Tables Vol C Tables 4.2.6.8 and 6.1.1.4'
O O 0.0106 0.0060 'International Tables Vol C Tables 4.2.6.8 and 6.1.1.4'
P P 0.1023 0.0942 'International Tables Vol C Tables 4.2.6.8 and 6.1.1.4'

loop_
_geom_angle_atom_site_label_1
_geom_angle_atom_site_label_2
_geom_angle_atom_site_label_3
_geom_angle
_geom_angle_publ_flag
O1 P1 C7 112.51(10) y
O1 P1 C13 112.56(10) y
C7 P1 C13 105.87(10) y
O1 P1 C1 112.47(10) y
C7 P1 C1 106.71(10) y
C13 P1 C1 106.21(10) y
C6 C1 C2 120.4(2) ?
C6 C1 P1 122.05(17) ?
C2 C1 P1 117.58(16) ?
C1 C2 C3 120.8(2) ?
C1 C2 H2 119.6 ?
C3 C2 H2 119.6 ?
N1 C3 C2 121.2(2) ?
N1 C3 C4 120.6(2) ?
C2 C3 C4 118.1(2) ?
C5 C4 C3 120.8(2) ?
C5 C4 H4 119.6 ?
C3 C4 H4 119.6 ?
C4 C5 C6 120.9(2) ?
C4 C5 H5 119.5 ?
C6 C5 H5 119.5 ?
C5 C6 C1 119.0(2) ?
C5 C6 H6A 120.5 ?
C1 C6 H6A 120.5 ?
C12 C7 C8 119.4(2) ?
C12 C7 P1 121.55(17) ?
C8 C7 P1 118.90(19) ?
C9 C8 C7 119.6(3) ?
C9 C8 H8 120.2 ?
C7 C8 H8 120.2 ?
C10 C9 C8 120.7(2) ?
C10 C9 H9 119.6 ?
C8 C9 H9 119.6 ?
C11 C10 C9 120.0(2) ?
C11 C10 H10 120.0 ?
C9 C10 H10 120.0 ?
C10 C11 C12 119.6(3) ?
C10 C11 H11 120.2 ?
C12 C11 H11 120.2 ?
C7 C12 C11 120.6(2) ?
C7 C12 H12 119.7 ?
C11 C12 H12 119.7 ?
C18 C13 C14 119.2(2) ?
C18 C13 P1 122.61(17) ?
C14 C13 P1 118.16(17) ?
C15 C14 C13 120.0(2) ?
C15 C14 H14 120.0 ?
C13 C14 H14 120.0 ?
C14 C15 C16 120.3(2) ?
C14 C15 H15 119.9 ?
C16 C15 H15 119.9 ?
C17 C16 C15 120.0(2) ?
C17 C16 H16 120.0 ?
C15 C16 H16 120.0 ?
C16 C17 C18 119.9(2) ?
C16 C17 H17 120.0 ?
C18 C17 H17 120.0 ?
C17 C18 C13 120.5(2) ?
C17 C18 H18 119.8 ?
C13 C18 H18 119.8 ?
C3 N1 H1A 120.0 ?
C3 N1 H1B 120.0 ?
H1A N1 H1B 120.0 ?
O1' P1' C1' 112.49(10) y
O1' P1' C7' 111.81(10) y
C1' P1' C7' 106.37(11) y
O1' P1' C13' 110.02(10) y
C1' P1' C13' 108.52(11) y
C7' P1' C13' 107.41(10) y
C2' C1' C6' 120.6(2) ?
C2' C1' P1' 117.44(17) ?
C6' C1' P1' 121.93(18) ?
C1' C2' C3' 120.5(2) ?
C1' C2' H2' 119.8 ?
C3' C2' H2' 119.8 ?
N1A C3' C2' 119.8(2) ?
N1A C3' C4' 121.6(2) ?
C2' C3' C4' 118.6(2) ?
C2' C3' H3' 141.5 ?
C4' C3' H3' 99.8 ?
C5' C4' C3' 120.5(2) ?
C5' C4' H4' 119.8 ?
C3' C4' H4' 119.8 ?
C4' C5' C6' 120.9(2) ?
C4' C5' H5' 119.6 ?
C6' C5' H5' 119.6 ?
C5' C6' C1' 119.0(2) ?
C5' C6' H6' 120.5 ?
C1' C6' H6' 120.5 ?
C8' C7' C12' 119.2(2) ?
C8' C7' P1' 123.25(18) ?
C12' C7' P1' 117.48(18) ?
C9' C8' C7' 120.2(2) ?
C9' C8' H8' 119.9 ?
C7' C8' H8' 119.9 ?
C10' C9' C8' 120.1(3) ?
C10' C9' H9' 119.9 ?
C8' C9' H9' 119.9 ?
C9' C10' C11' 120.5(3) ?
C9' C10' H10' 119.8 ?
C11' C10' H10' 119.8 ?
C10' C11' C12' 119.5(3) ?
C10' C11' H11' 120.3 ?
C12' C11' H11' 120.3 ?
C11' C12' C7' 120.5(2) ?
C11' C12' H12' 119.8 ?
C7' C12' H12' 119.8 ?
C18' C13' C14' 119.6(2) ?
C18' C13' P1' 123.20(18) ?
C14' C13' P1' 117.21(18) ?
C15' C14' C13' 120.1(3) ?
C15' C14' H14' 119.9 ?
C13' C14' H14' 119.9 ?
C16' C15' C14' 120.6(3) ?
C16' C15' H15' 119.7 ?
C14' C15' H15' 119.7 ?
C15' C16' C17' 119.8(2) ?
C15' C16' H16' 120.1 ?
C17' C16' H16' 120.1 ?
N1B C17' C16' 110.4(4) ?
N1B C17' C18' 129.0(5) ?
C16' C17' C18' 120.3(2) ?
C16' C17' H17' 121.0 ?
C18' C17' H17' 117.9 ?
C13' C18' C17' 119.6(2) ?
C13' C18' H18' 120.2 ?
C17' C18' H18' 120.2 ?
C2S O1S H1S 109.5 ?
C5S O2S H2S 109.5 ?
C2S C1S H1SA 109.5 ?
C2S C1S H1SB 109.5 ?
H1SA C1S H1SB 109.5 ?
C2S C1S H1SC 109.5 ?
H1SA C1S H1SC 109.5 ?
H1SB C1S H1SC 109.5 ?
C1S C2S O1S 111.7(3) ?
C1S C2S C3S 123.7(3) ?
O1S C2S C3S 113.0(3) ?
C1S C2S H2SA 101.5 ?
O1S C2S H2SA 101.5 ?
C3S C2S H2SA 101.5 ?
C2S C3S H3SA 109.5 ?
C2S C3S H3SB 109.5 ?
H3SA C3S H3SB 109.5 ?
C2S C3S H3SC 109.5 ?
H3SA C3S H3SC 109.5 ?
H3SB C3S H3SC 109.5 ?
C5S C4S H4SA 109.5 ?
C5S C4S H4SB 109.5 ?
H4SA C4S H4SB 109.5 ?
C5S C4S H4SC 109.5 ?
H4SA C4S H4SC 109.5 ?
H4SB C4S H4SC 109.5 ?
O2S C5S C6S 111.1(3) ?
O2S C5S C4S 112.0(2) ?
C6S C5S C4S 115.7(3) ?
O2S C5S H5S 105.8 ?
C6S C5S H5S 105.8 ?
C4S C5S H5S 105.8 ?
C5S C6S H6SA 109.5 ?
C5S C6S H6SB 109.5 ?
H6SA C6S H6SB 109.5 ?
C5S C6S H6SC 109.5 ?
H6SA C6S H6SC 109.5 ?
H6SB C6S H6SC 109.5 ?
C3' N1A H1'A 120.0 ?
C3' N1A H1'B 120.0 ?
H1'A N1A H1'B 120.0 ?
C17' N1B H1'C 120.0 ?
C17' N1B H1'D 120.0 ?
H1'C N1B H1'D 120.0 ?

loop_
_geom_bond_atom_site_label_1
_geom_bond_atom_site_label_2
_geom_bond_distance
_geom_bond_publ_flag
P1 O1 1.4974(16) y
P1 C7 1.799(2) y
P1 C13 1.802(2) y
P1 C1 1.803(2) y
C1 C6 1.391(3) ?
C1 C2 1.393(3) ?
C2 C3 1.400(3) ?
C2 H2 0.9500 ?
C3 N1 1.364(3) ?
C3 C4 1.401(3) ?
C4 C5 1.379(3) ?
C4 H4 0.9500 ?
C5 C6 1.390(3) ?
C5 H5 0.9500 ?
C6 H6A 0.9500 ?
C7 C12 1.387(3) ?
C7 C8 1.395(3) ?
C8 C9 1.388(4) ?
C8 H8 0.9500 ?
C9 C10 1.385(4) ?
C9 H9 0.9500 ?
C10 C11 1.380(4) ?
C10 H10 0.9500 ?
C11 C12 1.394(3) ?
C11 H11 0.9500 ?
C12 H12 0.9500 ?
C13 C18 1.393(3) ?
C13 C14 1.400(3) ?
C14 C15 1.385(3) ?
C14 H14 0.9500 ?
C15 C16 1.392(4) ?
C15 H15 0.9500 ?
C16 C17 1.381(4) ?
C16 H16 0.9500 ?
C17 C18 1.391(3) ?
C17 H17 0.9500 ?
C18 H18 0.9500 ?
N1 H1A 0.8800 ?
N1 H1B 0.8800 ?
P1' O1' 1.4959(16) y
P1' C1' 1.792(2) y
P1' C7' 1.803(2) y
P1' C13' 1.803(2) y
C1' C2' 1.389(3) ?
C1' C6' 1.394(3) ?
C2' C3' 1.403(3) ?
C2' H2' 0.9500 ?
C3' N1A 1.364(3) ?
C3' C4' 1.404(3) ?
C3' H3' 0.9600 ?
C4' C5' 1.383(4) ?
C4' H4' 0.9500 ?
C5' C6' 1.393(3) ?
C5' H5' 0.9500 ?
C6' H6' 0.9500 ?
C7' C8' 1.391(3) ?
C7' C12' 1.397(3) ?
C8' C9' 1.389(4) ?
C8' H8' 0.9500 ?
C9' C10' 1.381(4) ?
C9' H9' 0.9500 ?
C10' C11' 1.389(4) ?
C10' H10' 0.9500 ?
C11' C12' 1.390(4) ?
C11' H11' 0.9500 ?
C12' H12' 0.9500 ?
C13' C18' 1.389(3) ?
C13' C14' 1.397(3) ?
C14' C15' 1.384(3) ?
C14' H14' 0.9500 ?
C15' C16' 1.373(4) ?
C15' H15' 0.9500 ?
C16' C17' 1.390(4) ?
C16' H16' 0.9500 ?
C17' N1B 1.329(4) ?
C17' C18' 1.395(3) ?
C17' H17' 0.9601 ?
C18' H18' 0.9500 ?
O1S C2S 1.434(3) ?
O1S H1S 0.8400 ?
O2S C5S 1.428(3) ?
O2S H2S 0.8400 ?
C1S C2S 1.403(4) ?
C1S H1SA 0.9800 ?
C1S H1SB 0.9800 ?
C1S H1SC 0.9800 ?
C2S C3S 1.454(4) ?
C2S H2SA 1.0000 ?
C3S H3SA 0.9800 ?
C3S H3SB 0.9800 ?
C3S H3SC 0.9800 ?
C4S C5S 1.504(4) ?
C4S H4SA 0.9800 ?
C4S H4SB 0.9800 ?
C4S H4SC 0.9800 ?
C5S C6S 1.453(5) ?
C5S H5S 1.0000 ?
C6S H6SA 0.9800 ?
C6S H6SB 0.9800 ?
C6S H6SC 0.9800 ?
N1A H1'A 0.8800 ?
N1A H1'B 0.8800 ?
N1B H1'C 0.8800 ?
N1B H1'D 0.8800 ?

loop_
_geom_hbond_atom_site_label_D
_geom_hbond_atom_site_label_H
_geom_hbond_atom_site_label_A
_geom_hbond_site_symmetry_A
_geom_hbond_distance_DH
_geom_hbond_distance_HA
_geom_hbond_distance_DA
_geom_hbond_angle_DHA
_geom_hbond_publ_flag
N1 H1A O1 2_765 0.880 2.109 2.982(3) 171.6 y
N1 H1B O2S 1_655 0.880 2.193 3.051(3) 164.7 y
O1S H1S O1' 1_555 0.840 1.840 2.680(3) 179.3 y
O2S H2S O1 1_555 0.840 1.945 2.770(3) 167.0 y
N1A H1'A O1' 2_656 0.880 2.156 2.970(3) 153.7 y
N1A H1'B O1S 1_655 0.880 2.100 2.975(3) 173.3 y
N1B H1'C O2S 2_666 0.880 2.095 2.869(3) 146.2 y
C9 H9 O1S 2_665 0.95 2.56 3.288(3) 134 y
C14 H14 O2S 1_555 0.95 2.56 3.478(3) 163 y
C3S H3SC Cg1 2_656 0.98 2.84 3.741(4) 153 y
C4S H4SC Cg2 2_765 0.98 2.93 3.645(3) 131 y
N1B H1'D Cg3 2_666 0.88 2.45 3.296(8) 161 y

loop_
_geom_torsion_atom_site_label_1
_geom_torsion_atom_site_label_2
_geom_torsion_atom_site_label_3
_geom_torsion_atom_site_label_4
_geom_torsion
O1 P1 C1 C6 -131.38(18)
C7 P1 C1 C6 104.79(19)
C13 P1 C1 C6 -7.8(2)
O1 P1 C1 C2 48.4(2)
C7 P1 C1 C2 -75.40(19)
C13 P1 C1 C2 171.98(17)
C6 C1 C2 C3 0.1(3)
P1 C1 C2 C3 -179.68(18)
C1 C2 C3 N1 178.2(2)
C1 C2 C3 C4 -0.7(3)
N1 C3 C4 C5 -178.5(2)
C2 C3 C4 C5 0.4(3)
C3 C4 C5 C6 0.3(3)
C4 C5 C6 C1 -0.9(3)
C2 C1 C6 C5 0.6(3)
P1 C1 C6 C5 -179.56(17)
O1 P1 C7 C12 -152.32(18)
C13 P1 C7 C12 84.3(2)
C1 P1 C7 C12 -28.5(2)
O1 P1 C7 C8 31.6(2)
C13 P1 C7 C8 -91.7(2)
C1 P1 C7 C8 155.44(18)
C12 C7 C8 C9 -0.3(3)
P1 C7 C8 C9 175.80(19)
C7 C8 C9 C10 -0.3(4)
C8 C9 C10 C11 0.8(4)
C9 C10 C11 C12 -0.5(4)
C8 C7 C12 C11 0.6(3)
P1 C7 C12 C11 -175.48(18)
C10 C11 C12 C7 -0.1(4)
O1 P1 C13 C18 -145.04(18)
C7 P1 C13 C18 -21.7(2)
C1 P1 C13 C18 91.5(2)
O1 P1 C13 C14 37.2(2)
C7 P1 C13 C14 160.52(17)
C1 P1 C13 C14 -86.28(19)
C18 C13 C14 C15 -0.9(3)
P1 C13 C14 C15 176.95(18)
C13 C14 C15 C16 0.6(4)
C14 C15 C16 C17 0.3(4)
C15 C16 C17 C18 -0.8(4)
C16 C17 C18 C13 0.4(3)
C14 C13 C18 C17 0.4(3)
P1 C13 C18 C17 -177.34(17)
O1' P1' C1' C2' -26.0(2)
C7' P1' C1' C2' -148.70(18)
C13' P1' C1' C2' 96.01(19)
O1' P1' C1' C6' 155.42(19)
C7' P1' C1' C6' 32.7(2)
C13' P1' C1' C6' -82.6(2)
C6' C1' C2' C3' 0.6(3)
P1' C1' C2' C3' -177.99(17)
C1' C2' C3' N1A -177.8(2)
C1' C2' C3' C4' 0.0(3)
N1A C3' C4' C5' 176.9(2)
C2' C3' C4' C5' -0.8(4)
C3' C4' C5' C6' 1.0(4)
C4' C5' C6' C1' -0.3(4)
C2' C1' C6' C5' -0.5(4)
P1' C1' C6' C5' 178.07(19)
O1' P1' C7' C8' 123.4(2)
C1' P1' C7' C8' -113.4(2)
C13' P1' C7' C8' 2.6(2)
O1' P1' C7' C12' -54.4(2)
C1' P1' C7' C12' 68.8(2)
C13' P1' C7' C12' -175.16(19)
C12' C7' C8' C9' -0.4(4)
P1' C7' C8' C9' -178.18(19)
C7' C8' C9' C10' 0.2(4)
C8' C9' C10' C11' -0.2(4)
C9' C10' C11' C12' 0.3(4)
C10' C11' C12' C7' -0.5(4)
C8' C7' C12' C11' 0.6(4)
P1' C7' C12' C11' 178.5(2)
O1' P1' C13' C18' 144.78(19)
C1' P1' C13' C18' 21.3(2)
C7' P1' C13' C18' -93.3(2)
O1' P1' C13' C14' -33.6(2)
C1' P1' C13' C14' -157.07(18)
C7' P1' C13' C14' 88.3(2)
C18' C13' C14' C15' 0.8(4)
P1' C13' C14' C15' 179.2(2)
C13' C14' C15' C16' 0.3(4)
C14' C15' C16' C17' -1.1(4)
C15' C16' C17' N1B -173.1(5)
C15' C16' C17' C18' 0.8(4)
C14' C13' C18' C17' -1.0(3)
P1' C13' C18' C17' -179.36(18)
N1B C17' C18' C13' 172.9(6)
C16' C17' C18' C13' 0.2(4)
